data_4335310
loop_
_publ_author_name
'Eric Turner'
'Nathan Bakken'
'Jian Li'

_publ_section_title
;
 Cyclometalated Platinum Complexes with Luminescent Quantum Yields
 Approaching 100%
;
_journal_name_full 'Inorganic Chemistry'
_journal_page_first 7344
_journal_page_last 7351
_journal_paper_doi 10.1021/ic302490c
_journal_volume 52
_journal_year 2013
_chemical_formula_moiety 'C22 H17 N3 O2 Pt'
_chemical_formula_sum 'C22 H17 N3 O2 Pt'
_chemical_formula_weight 550.48
_space_group_crystal_system monoclinic
_space_group_IT_number 14
_space_group_name_Hall '-P 2yn'
_space_group_name_H-M_alt 'P 1 21/n 1'
_symmetry_space_group_name_Hall '-P 2yn'
_symmetry_space_group_name_H-M 'P 1 21/n 1'
_atom_sites_solution_hydrogens geom
_atom_sites_solution_primary direct
_atom_sites_solution_secondary difmap
_cell_angle_alpha 90
_cell_angle_beta 111.922(2)
_cell_angle_gamma 90
_cell_formula_units_Z 8
_cell_length_a 15.130(2)
_cell_length_b 14.199(2)
_cell_length_c 18.764(3)
_cell_measurement_reflns_used 9985
_cell_measurement_temperature 296.(2)
_cell_measurement_theta_max 24.9242
_cell_measurement_theta_min 2.6078
_cell_volume 3739.6(9)
_computing_cell_refinement 'SAINT V7.60A (Bruker AXS, 2008)'
_computing_data_collection 'Bruker Instrument Service v2009, 3, 0, 0 (Bruker AXS, 2008)'
_computing_data_reduction 'SAINT V7.60A (Bruker AXS, 2008)'
_computing_molecular_graphics 'XShell ver. 6.3.1 (Bruker AXS, 2004)'
_computing_publication_material 'Bruker APEX2 (Bruker AXS, 2008)'
_computing_structure_refinement 'SHELXL-97 (Sheldrick, 2008)'
_computing_structure_solution 'SHELXS-97 (Sheldrick, 2008)'
_diffrn_ambient_temperature 296.(2)
_diffrn_detector_area_resol_mean 8.3330
_diffrn_measured_fraction_theta_full 0.998
_diffrn_measured_fraction_theta_max 0.998
_diffrn_measurement_device_type 'Bruker Smart APEX'
_diffrn_measurement_method '\w and \f scans'
_diffrn_radiation_monochromator graphite
_diffrn_radiation_type MoK\a
_diffrn_radiation_wavelength 0.71073
_diffrn_reflns_av_R_equivalents 0.0272
_diffrn_reflns_av_sigmaI/netI 0.0217
_diffrn_reflns_limit_h_max 17
_diffrn_reflns_limit_h_min -17
_diffrn_reflns_limit_k_max 16
_diffrn_reflns_limit_k_min -16
_diffrn_reflns_limit_l_max 22
_diffrn_reflns_limit_l_min -22
_diffrn_reflns_number 29532
_diffrn_reflns_theta_full 25.00
_diffrn_reflns_theta_max 25.00
_diffrn_reflns_theta_min 1.85
_diffrn_source_type 'sealed tube'
_exptl_absorpt_coefficient_mu 7.528
_exptl_absorpt_correction_T_max 0.39
_exptl_absorpt_correction_T_min 0.26
_exptl_absorpt_correction_type multi-scan
_exptl_absorpt_process_details 'SADABS Version 2008/1 (Bruker AXS, 2008)'
_exptl_crystal_colour 'clear colourless'
_exptl_crystal_density_diffrn 1.956
_exptl_crystal_description block
_exptl_crystal_F_000 2112
_exptl_crystal_size_max 0.270
_exptl_crystal_size_mid 0.190
_exptl_crystal_size_min 0.150
_refine_diff_density_max 0.983
_refine_diff_density_min -0.491
_refine_ls_extinction_method none
_refine_ls_goodness_of_fit_ref 1.031
_refine_ls_hydrogen_treatment constr
_refine_ls_matrix_type full
_refine_ls_number_parameters 509
_refine_ls_number_reflns 6572
_refine_ls_number_restraints 0
_refine_ls_restrained_S_all 1.031
_refine_ls_R_factor_all 0.0303
_refine_ls_R_factor_gt 0.0225
_refine_ls_shift/su_max 0.003
_refine_ls_shift/su_mean 0.000
_refine_ls_structure_factor_coef Fsqd
_refine_ls_weighting_details 'calc w=1/[\s^2^(Fo^2^)+(0.0337P)^2^+0.2176P] where P=(Fo^2^+2Fc^2^)/3'
_refine_ls_weighting_scheme calc
_refine_ls_wR_factor_gt 0.0535
_refine_ls_wR_factor_ref 0.0565
_reflns_number_gt 5563
_reflns_number_total 6572
_reflns_threshold_expression >2sigma(I)
_cod_data_source_file ic302490c_si_002.cif
_cod_data_source_block I
_cod_database_code 4335310

loop_
_space_group_symop_operation_xyz
'x, y, z'
'-x+1/2, y+1/2, -z+1/2'
'-x, -y, -z'
'x-1/2, -y-1/2, z-1/2'

loop_
_atom_site_type_symbol
_atom_site_label
_atom_site_fract_x
_atom_site_fract_y
_atom_site_fract_z
_atom_site_U_iso_or_equiv
_atom_site_adp_type
_atom_site_calc_flag
_atom_site_refinement_flags
_atom_site_occupancy
Pt Pt1 0.151859(11) 0.680318(12) 0.987856(9) 0.05759(6) Uani d . 1
O O1A 0.0514(3) 0.8641(2) 0.8922(2) 0.0832(10) Uani d . 1
O O1B 0.2760(3) 0.7906(3) 1.1524(2) 0.0937(11) Uani d . 1
N N1A 0.1165(2) 0.7233(3) 0.87332(19) 0.0591(9) Uani d . 1
N N1B 0.1232(2) 0.5353(3) 0.9751(2) 0.0624(9) Uani d . 1
N N1C 0.1589(3) 0.4883(3) 1.0443(2) 0.0675(10) Uani d . 1
C C1A 0.1450(3) 0.6692(3) 0.8261(3) 0.0626(11) Uani d . 1
H H1A 0.1761 0.6127 0.8449 0.075 Uiso calc R 1
C C1B 0.1298(3) 0.6943(4) 0.7519(3) 0.0708(13) Uani d . 1
H H1B 0.1494 0.6553 0.7208 0.085 Uiso calc R 1
C C1C 0.0851(3) 0.7781(4) 0.7247(3) 0.0747(13) Uani d . 1
H H1C 0.0723 0.7959 0.6741 0.09 Uiso calc R 1
C C1D 0.0598(3) 0.8349(3) 0.7716(3) 0.0696(12) Uani d . 1
H H1D 0.0308 0.8926 0.7541 0.084 Uiso calc R 1
C C1E 0.0777(3) 0.8059(3) 0.8456(3) 0.0662(12) Uani d . 1
C C1F 0.1663(3) 0.8144(4) 1.0187(3) 0.0701(13) Uani d . 1
C C1G 0.1146(4) 0.8841(4) 0.9679(3) 0.0807(15) Uani d . 1
C C1H 0.1146(5) 0.9779(4) 0.9866(4) 0.113(2) Uani d . 1
H H1H 0.0777 1.0213 0.9507 0.135 Uiso calc R 1
C C1I 0.1709(6) 1.0059(5) 1.0600(4) 0.127(3) Uani d . 1
H H1I 0.1733 1.0692 1.0735 0.153 Uiso calc R 1
C C1J 0.2229(6) 0.9416(5) 1.1130(4) 0.117(2) Uani d . 1
H H1J 0.2605 0.9603 1.1626 0.141 Uiso calc R 1
C C1K 0.2188(4) 0.8479(4) 1.0917(4) 0.0849(16) Uani d . 1
C C1L 0.2124(3) 0.6389(4) 1.0955(3) 0.0663(12) Uani d . 1
C C1M 0.2687(3) 0.6945(5) 1.1564(3) 0.0779(15) Uani d . 1
C C1P 0.2737(4) 0.5016(5) 1.1778(3) 0.0912(17) Uani d . 1
H H1P 0.2762 0.4367 1.1846 0.109 Uiso calc R 1
C C1Q 0.2162(3) 0.5414(4) 1.1082(3) 0.0705(13) Uani d . 1
C C1R 0.1205(4) 0.4008(4) 1.0366(3) 0.0775(14) Uani d . 1
C C1S 0.0608(4) 0.3916(3) 0.9625(3) 0.0786(14) Uani d . 1
H H1S 0.0248 0.3386 0.9405 0.094 Uiso calc R 1
C C1T 0.0630(3) 0.4763(3) 0.9247(3) 0.0696(12) Uani d . 1
C C1U 0.1417(5) 0.3287(4) 1.0995(4) 0.111(2) Uani d . 1
H H1U1 0.2039 0.3026 1.1103 0.166 Uiso calc R 1
H H1U2 0.095 0.2794 1.0834 0.166 Uiso calc R 1
H H1U3 0.1397 0.3581 1.145 0.166 Uiso calc R 1
C C1V 0.0076(3) 0.5004(4) 0.8433(3) 0.0842(14) Uani d . 1
H H1V1 -0.002 0.5673 0.8385 0.126 Uiso calc R 1
H H1V2 -0.053 0.4692 0.8266 0.126 Uiso calc R 1
H H1V3 0.042 0.4804 0.8121 0.126 Uiso calc R 1
C C1N 0.3238(4) 0.6555(5) 1.2273(3) 0.0918(18) Uani d . 1
H H1N 0.3584 0.6944 1.2681 0.11 Uiso calc R 1
C C1O 0.3269(4) 0.5605(6) 1.2365(3) 0.102(2) Uani d . 1
H H1O 0.3657 0.5348 1.2833 0.123 Uiso calc R 1
Pt Pt2 0.404455(10) 0.633836(10) 0.867409(9) 0.04762(6) Uani d . 1
O O2A 0.5817(2) 0.7797(2) 0.9116(2) 0.0747(9) Uani d . 1
O O2B 0.3725(3) 0.6117(2) 0.68135(18) 0.0766(9) Uani d . 1
N N2A 0.4514(2) 0.7451(2) 0.94571(19) 0.0531(8) Uani d . 1
N N2B 0.3525(2) 0.5406(2) 0.92920(17) 0.0470(7) Uani d . 1
N N2C 0.3004(2) 0.4678(2) 0.88457(18) 0.0511(8) Uani d . 1
C C2A 0.3992(3) 0.7707(3) 0.9878(2) 0.0593(10) Uani d . 1
H H2A 0.3431 0.738 0.9804 0.071 Uiso calc R 1
C C2B 0.4249(4) 0.8420(3) 1.0406(3) 0.0736(13) Uani d . 1
H H2B 0.3874 0.857 1.0686 0.088 Uiso calc R 1
C C2C 0.5080(4) 0.8915(4) 1.0515(3) 0.0864(16) Uani d . 1
H H2C 0.5283 0.939 1.0881 0.104 Uiso calc R 1
C C2D 0.5591(4) 0.8697(3) 1.0079(3) 0.0800(15) Uani d . 1
H H2D 0.6142 0.9031 1.0137 0.096 Uiso calc R 1
C C2E 0.5285(3) 0.7966(3) 0.9540(3) 0.0636(12) Uani d . 1
C C2F 0.4676(3) 0.6920(3) 0.8029(3) 0.0576(10) Uani d . 1
C C2G 0.5462(3) 0.7509(3) 0.8344(3) 0.0688(13) Uani d . 1
C C2H 0.6030(4) 0.7824(4) 0.7952(4) 0.0888(17) Uani d . 1
H H2H 0.655 0.8215 0.8191 0.107 Uiso calc R 1
C C2I 0.5802(5) 0.7544(5) 0.7208(4) 0.100(2) Uani d . 1
H H2I 0.6167 0.7748 0.6934 0.12 Uiso calc R 1
C C2J 0.5040(4) 0.6965(4) 0.6866(3) 0.0886(17) Uani d . 1
H H2J 0.49 0.6763 0.6364 0.106 Uiso calc R 1
C C2K 0.4472(4) 0.6673(3) 0.7257(3) 0.0682(12) Uani d . 1
C C2L 0.3368(3) 0.5426(3) 0.7863(2) 0.0533(10) Uani d . 1
C C2M 0.3233(3) 0.5500(3) 0.7093(2) 0.0611(11) Uani d . 1
C C2N 0.2586(4) 0.4940(4) 0.6537(3) 0.0766(14) Uani d . 1
H H2N 0.2517 0.4997 0.6025 0.092 Uiso calc R 1
C C2O 0.2045(4) 0.4301(4) 0.6745(3) 0.0832(15) Uani d . 1
H H2O 0.1601 0.3935 0.637 0.1 Uiso calc R 1
C C2P 0.2154(3) 0.4195(3) 0.7506(3) 0.0718(12) Uani d . 1
H H2P 0.1786 0.3765 0.7649 0.086 Uiso calc R 1
C C2Q 0.2824(3) 0.4744(3) 0.8046(2) 0.0548(10) Uani d . 1
C C2R 0.2922(3) 0.3960(3) 0.9299(3) 0.0575(10) Uani d . 1
C C2S 0.3384(3) 0.4239(3) 1.0039(3) 0.0565(10) Uani d . 1
H H2S 0.3441 0.3896 1.0476 0.068 Uiso calc R 1
C C2T 0.3757(2) 0.5134(3) 1.0024(2) 0.0490(9) Uani d . 1
C C2V 0.4360(3) 0.5711(3) 1.0691(2) 0.0557(10) Uani d . 1
H H2V1 0.4838 0.6033 1.0562 0.084 Uiso calc R 1
H H2V2 0.4662 0.5308 1.1125 0.084 Uiso calc R 1
H H2V3 0.3969 0.6164 1.0815 0.084 Uiso calc R 1
C C2U 0.2430(4) 0.3045(3) 0.9015(3) 0.0763(13) Uani d . 1
H H2U1 0.1766 0.3158 0.8726 0.114 Uiso calc R 1
H H2U2 0.2498 0.2644 0.9444 0.114 Uiso calc R 1
H H2U3 0.271 0.2745 0.8691 0.114 Uiso calc R 1

loop_
_atom_site_aniso_label
_atom_site_aniso_U_11
_atom_site_aniso_U_22
_atom_site_aniso_U_33
_atom_site_aniso_U_12
_atom_site_aniso_U_13
_atom_site_aniso_U_23
Pt1 0.05240(11) 0.06620(12) 0.05862(11) 0.00401(7) 0.02584(8) -0.00266(8)
O1A 0.094(3) 0.069(2) 0.092(3) 0.0216(18) 0.040(2) 0.0030(19)
O1B 0.090(3) 0.114(3) 0.078(3) -0.008(2) 0.033(2) -0.031(2)
N1A 0.056(2) 0.064(2) 0.061(2) 0.0098(17) 0.0247(17) 0.0050(18)
N1B 0.056(2) 0.070(2) 0.066(2) 0.0088(18) 0.0288(17) 0.005(2)
N1C 0.056(2) 0.076(3) 0.079(3) 0.009(2) 0.035(2) 0.011(2)
C1A 0.053(3) 0.073(3) 0.059(3) 0.014(2) 0.018(2) 0.002(2)
C1B 0.058(3) 0.099(4) 0.053(3) 0.009(3) 0.019(2) -0.002(3)
C1C 0.066(3) 0.093(4) 0.057(3) 0.005(3) 0.014(2) 0.012(3)
C1D 0.061(3) 0.066(3) 0.075(3) -0.001(2) 0.018(2) 0.014(3)
C1E 0.058(3) 0.068(3) 0.079(3) 0.002(2) 0.032(2) 0.004(3)
C1F 0.071(3) 0.077(3) 0.073(3) -0.009(2) 0.039(3) -0.021(3)
C1G 0.107(4) 0.064(3) 0.087(4) 0.002(3) 0.055(3) -0.009(3)
C1H 0.171(6) 0.082(4) 0.110(5) 0.007(4) 0.082(5) -0.009(4)
C1I 0.199(8) 0.085(5) 0.121(6) -0.006(5) 0.085(6) -0.032(4)
C1J 0.153(7) 0.106(5) 0.104(5) -0.017(5) 0.061(5) -0.044(4)
C1K 0.089(4) 0.096(4) 0.087(4) -0.008(3) 0.051(3) -0.021(3)
C1L 0.051(3) 0.097(4) 0.059(3) 0.003(2) 0.030(2) -0.007(3)
C1M 0.061(3) 0.121(5) 0.060(3) 0.005(3) 0.032(2) -0.008(3)
C1P 0.072(3) 0.129(5) 0.083(4) 0.015(3) 0.041(3) 0.033(4)
C1Q 0.058(3) 0.096(4) 0.068(3) 0.010(3) 0.036(2) 0.011(3)
C1R 0.066(3) 0.080(4) 0.101(4) 0.011(3) 0.048(3) 0.011(3)
C1S 0.075(3) 0.062(3) 0.116(5) 0.001(2) 0.056(3) -0.006(3)
C1T 0.059(3) 0.068(3) 0.090(3) 0.004(2) 0.037(3) -0.009(3)
C1U 0.120(5) 0.088(4) 0.146(6) 0.019(4) 0.075(5) 0.042(4)
C1V 0.076(3) 0.082(3) 0.091(4) -0.007(3) 0.026(3) -0.013(3)
C1N 0.067(3) 0.156(6) 0.057(3) 0.007(4) 0.028(3) -0.011(4)
C1O 0.079(4) 0.171(7) 0.064(4) 0.023(4) 0.033(3) 0.025(4)
Pt2 0.04269(9) 0.04586(9) 0.05391(10) 0.00195(6) 0.01758(7) 0.00446(7)
O2A 0.0545(18) 0.072(2) 0.096(3) -0.0122(15) 0.0255(18) 0.0072(19)
O2B 0.095(3) 0.079(2) 0.0582(19) 0.011(2) 0.0310(18) 0.0106(17)
N2A 0.0499(19) 0.0431(18) 0.061(2) -0.0013(15) 0.0146(16) 0.0047(16)
N2B 0.0434(17) 0.0454(17) 0.0534(19) -0.0016(14) 0.0195(14) -0.0022(15)
N2C 0.0470(18) 0.0475(19) 0.058(2) -0.0054(14) 0.0188(15) -0.0069(16)
C2A 0.059(3) 0.049(2) 0.061(3) 0.006(2) 0.012(2) 0.001(2)
C2B 0.080(3) 0.063(3) 0.070(3) 0.004(3) 0.018(3) -0.006(2)
C2C 0.101(4) 0.061(3) 0.079(4) -0.004(3) 0.011(3) -0.006(3)
C2D 0.070(3) 0.052(3) 0.098(4) -0.015(2) 0.008(3) 0.002(3)
C2E 0.057(3) 0.045(2) 0.078(3) 0.000(2) 0.013(2) 0.013(2)
C2F 0.054(2) 0.052(2) 0.073(3) 0.0125(19) 0.030(2) 0.017(2)
C2G 0.056(3) 0.060(3) 0.097(4) 0.014(2) 0.037(3) 0.027(3)
C2H 0.065(3) 0.085(4) 0.127(5) 0.010(3) 0.048(3) 0.036(4)
C2I 0.103(5) 0.105(5) 0.123(5) 0.023(4) 0.078(4) 0.047(4)
C2J 0.108(5) 0.087(4) 0.095(4) 0.021(3) 0.065(4) 0.024(3)
C2K 0.074(3) 0.062(3) 0.080(3) 0.020(2) 0.042(3) 0.021(3)
C2L 0.051(2) 0.053(2) 0.052(2) 0.0105(18) 0.0144(18) -0.0024(19)
C2M 0.068(3) 0.060(3) 0.054(3) 0.016(2) 0.021(2) 0.002(2)
C2N 0.078(3) 0.087(4) 0.052(3) 0.022(3) 0.011(2) -0.004(3)
C2O 0.069(3) 0.091(4) 0.072(3) 0.000(3) 0.006(3) -0.028(3)
C2P 0.062(3) 0.068(3) 0.079(3) -0.005(2) 0.019(2) -0.012(3)
C2Q 0.042(2) 0.054(2) 0.064(3) 0.0009(18) 0.0146(19) -0.008(2)
C2R 0.050(2) 0.049(2) 0.080(3) -0.0025(18) 0.032(2) -0.002(2)
C2S 0.053(2) 0.049(2) 0.077(3) 0.0035(18) 0.035(2) 0.006(2)
C2T 0.042(2) 0.050(2) 0.058(2) 0.0074(17) 0.0220(18) 0.0022(19)
C2V 0.057(2) 0.058(3) 0.051(2) 0.0093(19) 0.0187(19) 0.0042(19)
C2U 0.072(3) 0.056(3) 0.107(4) -0.009(2) 0.040(3) -0.007(3)

loop_
_atom_type_symbol
_atom_type_description
_atom_type_scat_dispersion_real
_atom_type_scat_dispersion_imag
_atom_type_scat_source
C C 0.0033 0.0016 'International Tables Vol C Tables 4.2.6.8 and 6.1.1.4'
H H 0.0000 0.0000 'International Tables Vol C Tables 4.2.6.8 and 6.1.1.4'
N N 0.0061 0.0033 'International Tables Vol C Tables 4.2.6.8 and 6.1.1.4'
O O 0.0106 0.0060 'International Tables Vol C Tables 4.2.6.8 and 6.1.1.4'
Pt Pt -1.7033 8.3905 'International Tables Vol C Tables 4.2.6.8 and 6.1.1.4'

loop_
_geom_angle_atom_site_label_1
_geom_angle_atom_site_label_2
_geom_angle_atom_site_label_3
_geom_angle
C1L Pt1 C1F 91.7(2)
C1L Pt1 N1B 79.69(19)
C1F Pt1 N1B 166.60(17)
C1L Pt1 N1A 167.96(15)
C1F Pt1 N1A 88.75(18)
N1B Pt1 N1A 101.84(14)
C1E O1A C1G 121.1(4)
C1M O1B C1K 125.5(4)
C1E N1A C1A 116.5(4)
C1E N1A Pt1 124.2(3)
C1A N1A Pt1 118.8(3)
C1T N1B N1C 106.7(4)
C1T N1B Pt1 138.9(3)
N1C N1B Pt1 112.1(3)
C1R N1C N1B 110.0(4)
C1R N1C C1Q 133.2(5)
N1B N1C C1Q 116.3(4)
N1A C1A C1B 122.8(4)
N1A C1A H1A 118.6
C1B C1A H1A 118.6
C1A C1B C1C 118.5(5)
C1A C1B H1B 120.8
C1C C1B H1B 120.8
C1D C1C C1B 119.8(5)
C1D C1C H1C 120.1
C1B C1C H1C 120.1
C1C C1D C1E 118.9(5)
C1C C1D H1D 120.5
C1E C1D H1D 120.5
N1A C1E O1A 118.5(4)
N1A C1E C1D 123.4(5)
O1A C1E C1D 118.1(4)
C1K C1F C1G 113.6(5)
C1K C1F Pt1 125.4(4)
C1G C1F Pt1 120.7(4)
C1H C1G C1F 124.4(6)
C1H C1G O1A 112.8(5)
C1F C1G O1A 122.7(4)
C1G C1H C1I 118.4(7)
C1G C1H H1H 120.8
C1I C1H H1H 120.8
C1J C1I C1H 120.5(7)
C1J C1I H1I 119.7
C1H C1I H1I 119.7
C1I C1J C1K 118.8(7)
C1I C1J H1J 120.6
C1K C1J H1J 120.6
C1J C1K C1F 124.2(6)
C1J C1K O1B 112.0(6)
C1F C1K O1B 123.8(5)
C1M C1L C1Q 116.7(5)
C1M C1L Pt1 125.5(4)
C1Q C1L Pt1 116.3(4)
O1B C1M C1L 123.9(5)
O1B C1M C1N 114.5(5)
C1L C1M C1N 121.6(6)
C1O C1P C1Q 118.6(6)
C1O C1P H1P 120.7
C1Q C1P H1P 120.7
C1P C1Q C1L 122.1(5)
C1P C1Q N1C 123.6(5)
C1L C1Q N1C 114.3(4)
C1S C1R N1C 107.0(5)
C1S C1R C1U 127.3(6)
N1C C1R C1U 125.6(6)
C1R C1S C1T 107.7(5)
C1R C1S H1S 126.2
C1T C1S H1S 126.2
N1B C1T C1S 108.6(5)
N1B C1T C1V 123.9(5)
C1S C1T C1V 127.4(5)
C1R C1U H1U1 109.5
C1R C1U H1U2 109.5
H1U1 C1U H1U2 109.5
C1R C1U H1U3 109.5
H1U1 C1U H1U3 109.5
H1U2 C1U H1U3 109.5
C1T C1V H1V1 109.5
C1T C1V H1V2 109.5
H1V1 C1V H1V2 109.5
C1T C1V H1V3 109.5
H1V1 C1V H1V3 109.5
H1V2 C1V H1V3 109.5
C1O C1N C1M 119.7(6)
C1O C1N H1N 120.1
C1M C1N H1N 120.1
C1N C1O C1P 121.2(6)
C1N C1O H1O 119.4
C1P C1O H1O 119.4
C2L Pt2 C2F 91.85(18)
C2L Pt2 N2A 168.88(14)
C2F Pt2 N2A 89.98(16)
C2L Pt2 N2B 79.50(15)
C2F Pt2 N2B 165.26(14)
N2A Pt2 N2B 100.81(12)
C2E O2A C2G 125.3(3)
C2M O2B C2K 125.1(4)
C2E N2A C2A 117.3(4)
C2E N2A Pt2 123.2(3)
C2A N2A Pt2 119.4(3)
C2T N2B N2C 106.2(3)
C2T N2B Pt2 137.6(3)
N2C N2B Pt2 112.7(2)
C2R N2C N2B 110.3(3)
C2R N2C C2Q 132.9(3)
N2B N2C C2Q 115.6(3)
N2A C2A C2B 123.3(4)
N2A C2A H2A 118.4
C2B C2A H2A 118.4
C2A C2B C2C 118.6(5)
C2A C2B H2B 120.7
C2C C2B H2B 120.7
C2D C2C C2B 119.0(5)
C2D C2C H2C 120.5
C2B C2C H2C 120.5
C2C C2D C2E 119.7(5)
C2C C2D H2D 120.1
C2E C2D H2D 120.1
N2A C2E O2A 121.4(4)
N2A C2E C2D 121.9(5)
O2A C2E C2D 116.7(4)
C2G C2F C2K 114.2(4)
C2G C2F Pt2 121.4(4)
C2K C2F Pt2 123.7(3)
C2F C2G C2H 124.4(5)
C2F C2G O2A 123.4(4)
C2H C2G O2A 112.1(5)
C2I C2H C2G 118.3(6)
C2I C2H H2H 120.8
C2G C2H H2H 120.8
C2J C2I C2H 120.2(5)
C2J C2I H2I 119.9
C2H C2I H2I 119.9
C2I C2J C2K 120.8(6)
C2I C2J H2J 119.6
C2K C2J H2J 119.6
O2B C2K C2J 112.5(5)
O2B C2K C2F 125.5(4)
C2J C2K C2F 122.0(5)
C2M C2L C2Q 116.0(4)
C2M C2L Pt2 126.0(3)
C2Q C2L Pt2 116.8(3)
O2B C2M C2N 114.2(4)
O2B C2M C2L 123.8(4)
C2N C2M C2L 122.0(5)
C2O C2N C2M 119.6(5)
C2O C2N H2N 120.2
C2M C2N H2N 120.2
C2N C2O C2P 120.8(5)
C2N C2O H2O 119.6
C2P C2O H2O 119.6
C2Q C2P C2O 117.9(5)
C2Q C2P H2P 121.0
C2O C2P H2P 121.0
C2P C2Q C2L 123.6(4)
C2P C2Q N2C 122.4(4)
C2L C2Q N2C 114.0(3)
C2S C2R N2C 106.7(3)
C2S C2R C2U 128.1(4)
N2C C2R C2U 125.2(4)
C2R C2S C2T 107.6(4)
C2R C2S H2S 126.2
C2T C2S H2S 126.2
N2B C2T C2S 109.2(4)
N2B C2T C2V 123.1(3)
C2S C2T C2V 127.6(4)
C2T C2V H2V1 109.5
C2T C2V H2V2 109.5
H2V1 C2V H2V2 109.5
C2T C2V H2V3 109.5
H2V1 C2V H2V3 109.5
H2V2 C2V H2V3 109.5
C2R C2U H2U1 109.5
C2R C2U H2U2 109.5
H2U1 C2U H2U2 109.5
C2R C2U H2U3 109.5
H2U1 C2U H2U3 109.5
H2U2 C2U H2U3 109.5

loop_
_geom_bond_atom_site_label_1
_geom_bond_atom_site_label_2
_geom_bond_distance
Pt1 C1L 1.971(5)
Pt1 C1F 1.978(5)
Pt1 N1B 2.100(4)
Pt1 N1A 2.102(3)
O1A C1E 1.364(5)
O1A C1G 1.413(6)
O1B C1M 1.373(7)
O1B C1K 1.405(7)
N1A C1E 1.329(6)
N1A C1A 1.359(5)
N1B C1T 1.334(6)
N1B N1C 1.378(5)
N1C C1R 1.356(6)
N1C C1Q 1.407(6)
C1A C1B 1.370(6)
C1A H1A 0.93
C1B C1C 1.370(7)
C1B H1B 0.93
C1C C1D 1.349(7)
C1C H1C 0.93
C1D C1E 1.376(6)
C1D H1D 0.93
C1F C1K 1.385(7)
C1F C1G 1.394(7)
C1G C1H 1.377(8)
C1H C1I 1.380(9)
C1H H1H 0.93
C1I C1J 1.362(10)
C1I H1I 0.93
C1J C1K 1.384(8)
C1J H1J 0.93
C1L C1M 1.389(7)
C1L C1Q 1.402(7)
C1M C1N 1.394(7)
C1P C1O 1.378(8)
C1P C1Q 1.390(7)
C1P H1P 0.93
C1R C1S 1.352(7)
C1R C1U 1.504(7)
C1S C1T 1.402(7)
C1S H1S 0.93
C1T C1V 1.483(7)
C1U H1U1 0.96
C1U H1U2 0.96
C1U H1U3 0.96
C1V H1V1 0.96
C1V H1V2 0.96
C1V H1V3 0.96
C1N C1O 1.359(9)
C1N H1N 0.93
C1O H1O 0.93
Pt2 C2L 1.970(4)
Pt2 C2F 1.980(4)
Pt2 N2A 2.093(3)
Pt2 N2B 2.097(3)
O2A C2E 1.348(6)
O2A C2G 1.404(6)
O2B C2M 1.374(5)
O2B C2K 1.375(6)
N2A C2E 1.335(5)
N2A C2A 1.358(5)
N2B C2T 1.342(5)
N2B N2C 1.378(4)
N2C C2R 1.363(5)
N2C C2Q 1.426(5)
C2A C2B 1.368(6)
C2A H2A 0.93
C2B C2C 1.388(7)
C2B H2B 0.93
C2C C2D 1.354(8)
C2C H2C 0.93
C2D C2E 1.402(7)
C2D H2D 0.93
C2F C2G 1.393(6)
C2F C2K 1.408(6)
C2G C2H 1.398(7)
C2H C2I 1.367(8)
C2H H2H 0.93
C2I C2J 1.366(8)
C2I H2I 0.93
C2J C2K 1.386(7)
C2J H2J 0.93
C2L C2M 1.386(6)
C2L C2Q 1.393(6)
C2M C2N 1.385(6)
C2N C2O 1.372(7)
C2N H2N 0.93
C2O C2P 1.383(7)
C2O H2O 0.93
C2P C2Q 1.377(6)
C2P H2P 0.93
C2R C2S 1.360(6)
C2R C2U 1.493(6)
C2S C2T 1.395(5)
C2S H2S 0.93
C2T C2V 1.488(5)
C2V H2V1 0.96
C2V H2V2 0.96
C2V H2V3 0.96
C2U H2U1 0.96
C2U H2U2 0.96
C2U H2U3 0.96
